data_4110666
loop_
_publ_author_name
'Steven C. F. Kui'
'Stephen Sin-Yin Chui'
'Chi-Ming Che'
'Nianyong Zhu'

_publ_section_title
;
 Structures, Photoluminescence, and Reversible Vapoluminescence Properties
 of Neutral Platinum(II) Complexes Containing Extended \p-Conjugated
 Cyclometalated Ligands
;
_journal_name_full 'Journal of the American Chemical Society'
_journal_page_first 8297
_journal_page_last 8309
_journal_paper_doi 10.1021/ja061422x
_journal_volume 128
_journal_year 2006
_chemical_formula_moiety 'C176 H155 N4 O6.50 P4 Pt4'
_chemical_formula_sum 'C176 H155 N4 O6.5 P4 Pt4'
_chemical_formula_weight 3334.28
_chemical_name_systematic
;
 ?
;
_space_group_IT_number 2
_symmetry_cell_setting triclinic
_symmetry_space_group_name_Hall '-P 1'
_symmetry_space_group_name_H-M 'P -1'
_atom_sites_solution_hydrogens geom
_atom_sites_solution_primary direct
_atom_sites_solution_secondary difmap
_audit_creation_method SHELXL-97
_cell_angle_alpha 84.84(3)
_cell_angle_beta 64.75(3)
_cell_angle_gamma 74.04(3)
_cell_formula_units_Z 2
_cell_length_a 19.150(4)
_cell_length_b 19.959(4)
_cell_length_c 22.204(4)
_cell_measurement_reflns_used 0
_cell_measurement_temperature 253(2)
_cell_measurement_theta_max 0
_cell_measurement_theta_min 0
_cell_volume 7376(3)
_computing_cell_refinement Scalepack
_computing_data_collection MarControl
_computing_data_reduction Denzo
_computing_molecular_graphics 'Ortep-3 for Windows (Farrugia, 1997)'
_computing_publication_material 'WinGX publication routines (Farrugia, 1999)'
_computing_structure_refinement 'SHELXL-97 (Sheldrick, 1997)'
_computing_structure_solution SIR-97
_diffrn_ambient_temperature 253(2)
_diffrn_measured_fraction_theta_full 0.654
_diffrn_measured_fraction_theta_max 0.654
_diffrn_measurement_device_type 'Marresearch imaging plate mar300'
_diffrn_measurement_method Oscillation
_diffrn_radiation_monochromator graphite
_diffrn_radiation_source 'fine-focus sealed tube'
_diffrn_radiation_type MoK\a
_diffrn_radiation_wavelength 0.71069
_diffrn_reflns_av_R_equivalents 0.0660
_diffrn_reflns_av_sigmaI/netI 0.1769
_diffrn_reflns_limit_h_max 20
_diffrn_reflns_limit_h_min -20
_diffrn_reflns_limit_k_max 22
_diffrn_reflns_limit_k_min -20
_diffrn_reflns_limit_l_max 23
_diffrn_reflns_limit_l_min -25
_diffrn_reflns_number 32084
_diffrn_reflns_theta_full 25.31
_diffrn_reflns_theta_max 25.31
_diffrn_reflns_theta_min 1.06
_exptl_absorpt_coefficient_mu 3.884
_exptl_absorpt_correction_type none
_exptl_crystal_colour orange
_exptl_crystal_density_diffrn 1.501
_exptl_crystal_description prism
_exptl_crystal_F_000 3326
_exptl_crystal_size_max 0.4
_exptl_crystal_size_mid 0.25
_exptl_crystal_size_min 0.2
_refine_diff_density_max 1.161
_refine_diff_density_min -2.070
_refine_diff_density_rms 0.240
_refine_ls_extinction_method none
_refine_ls_goodness_of_fit_ref 0.890
_refine_ls_hydrogen_treatment mixed
_refine_ls_matrix_type full
_refine_ls_number_parameters 1503
_refine_ls_number_reflns 17609
_refine_ls_number_restraints 268
_refine_ls_restrained_S_all 0.886
_refine_ls_R_factor_all 0.1098
_refine_ls_R_factor_gt 0.0514
_refine_ls_shift/su_max 0.029
_refine_ls_shift/su_mean 0.001
_refine_ls_structure_factor_coef Fsqd
_refine_ls_weighting_details 'calc w=1/[\s^2^(Fo^2^)+(0.0739P)^2^+0.0000P] where P=(Fo^2^+2Fc^2^)/3'
_refine_ls_weighting_scheme calc
_refine_ls_wR_factor_gt 0.1240
_refine_ls_wR_factor_ref 0.1684
_reflns_number_gt 9501
_reflns_number_total 17609
_reflns_threshold_expression >2sigma(I)
_cod_data_source_file ja061422xsi20060301_040643.cif
_cod_data_source_block mar780a
_cod_original_formula_sum 'C176 H155 N4 O6.50 P4 Pt4'
_cod_database_code 4110666

loop_
_symmetry_equiv_pos_as_xyz
'x, y, z'
'-x, -y, -z'

loop_
_atom_site_label
_atom_site_type_symbol
_atom_site_fract_x
_atom_site_fract_y
_atom_site_fract_z
_atom_site_U_iso_or_equiv
_atom_site_adp_type
_atom_site_occupancy
_atom_site_symmetry_multiplicity
_atom_site_calc_flag
_atom_site_refinement_flags
Pt1 Pt 0.73136(4) 0.64935(4) 0.64153(3) 0.0475(2) Uani 1 1 d .
Pt2 Pt 0.71300(4) 0.69263(3) 0.78726(3) 0.0411(2) Uani 1 1 d .
Pt3 Pt 0.02494(4) 0.30492(3) 0.77090(3) 0.0422(2) Uani 1 1 d .
Pt4 Pt 0.25713(4) 0.17693(3) 0.87269(3) 0.0422(2) Uani 1 1 d .
P1 P 0.6532(3) 0.7560(2) 0.64860(19) 0.0468(12) Uani 1 1 d .
P2 P 0.5880(3) 0.7504(2) 0.80603(18) 0.0397(11) Uani 1 1 d .
P3 P 0.0603(3) 0.3258(2) 0.84934(18) 0.0412(11) Uani 1 1 d .
P4 P 0.2450(3) 0.2387(2) 0.78723(18) 0.0422(12) Uani 1 1 d .
N1 N 0.7924(9) 0.5447(7) 0.6343(6) 0.060(4) Uani 1 1 d .
N2 N 0.8271(8) 0.6418(8) 0.7743(5) 0.044(4) Uani 1 1 d .
N3 N 0.0122(8) 0.2760(7) 0.6922(6) 0.047(4) Uani 1 1 d .
N4 N 0.2491(7) 0.1323(7) 0.9594(6) 0.039(3) Uani 1 1 d .
C1 C 0.6415(10) 0.6026(9) 0.6608(7) 0.051(5) Uani 1 1 d .
C2 C 0.5615(11) 0.6223(10) 0.6734(8) 0.064(5) Uiso 1 1 d .
H2 H 0.5399 0.6694 0.6695 0.077 Uiso 1 1 calc R
C3 C 0.5081(11) 0.5789(10) 0.6918(8) 0.063(5) Uiso 1 1 d .
C4 C 0.5382(12) 0.5045(10) 0.6975(8) 0.068(5) Uiso 1 1 d .
C5 C 0.6178(11) 0.4790(10) 0.6836(8) 0.069(5) Uiso 1 1 d .
H5 H 0.6387 0.4314 0.6859 0.082 Uiso 1 1 calc R
C6 C 0.6680(12) 0.5235(10) 0.6658(8) 0.065(5) Uiso 1 1 d .
C7 C 0.4261(12) 0.6033(11) 0.7039(9) 0.078(6) Uiso 1 1 d .
H7 H 0.4045 0.6501 0.6988 0.094 Uiso 1 1 calc R
C8 C 0.3776(15) 0.5564(13) 0.7236(10) 0.103(7) Uiso 1 1 d .
H8 H 0.3238 0.5723 0.7320 0.124 Uiso 1 1 calc R
C9 C 0.4095(14) 0.4888(12) 0.7301(10) 0.096(7) Uiso 1 1 d .
H9 H 0.3757 0.4594 0.7424 0.115 Uiso 1 1 calc R
C10 C 0.4825(14) 0.4608(12) 0.7209(9) 0.090(7) Uiso 1 1 d .
H10 H 0.4993 0.4140 0.7291 0.108 Uiso 1 1 calc R
C11 C 0.7519(12) 0.4967(11) 0.6497(8) 0.062(5) Uiso 1 1 d .
C12 C 0.7939(13) 0.4258(11) 0.6447(9) 0.086(6) Uiso 1 1 d .
H12 H 0.7675 0.3908 0.6549 0.103 Uiso 1 1 calc R
C13 C 0.8720(14) 0.4110(13) 0.6250(10) 0.098(7) Uiso 1 1 d .
H13 H 0.8996 0.3642 0.6217 0.117 Uiso 1 1 calc R
C14 C 0.9163(15) 0.4598(12) 0.6087(10) 0.102(7) Uiso 1 1 d .
H14 H 0.9713 0.4456 0.5955 0.123 Uiso 1 1 calc R
C15 C 0.8738(12) 0.5364(10) 0.6127(8) 0.067(5) Uiso 1 1 d .
C16 C 0.9049(11) 0.5983(9) 0.6005(8) 0.054(5) Uiso 1 1 d .
C17 C 0.8430(10) 0.6654(8) 0.6164(7) 0.047(4) Uiso 1 1 d .
C18 C 0.8693(10) 0.7243(9) 0.6109(7) 0.050(4) Uiso 1 1 d .
H18 H 0.8322 0.7677 0.6216 0.060 Uiso 1 1 calc R
C19 C 0.9534(11) 0.7203(10) 0.5888(8) 0.061(5) Uiso 1 1 d .
C20 C 1.0112(12) 0.6560(10) 0.5709(8) 0.068(5) Uiso 1 1 d .
C21 C 0.9855(12) 0.5983(11) 0.5790(9) 0.079(6) Uiso 1 1 d .
H21 H 1.0234 0.5554 0.5697 0.095 Uiso 1 1 calc R
C22 C 0.9771(13) 0.7816(11) 0.5856(9) 0.086(6) Uiso 1 1 d .
H22 H 0.9392 0.8244 0.5990 0.103 Uiso 1 1 calc R
C23 C 1.0601(14) 0.7774(12) 0.5616(10) 0.096(7) Uiso 1 1 d .
H23 H 1.0777 0.8171 0.5586 0.115 Uiso 1 1 calc R
C24 C 1.1118(16) 0.7144(13) 0.5435(11) 0.108(8) Uiso 1 1 d .
H24 H 1.1658 0.7132 0.5257 0.130 Uiso 1 1 calc R
C25 C 1.0952(16) 0.6549(14) 0.5480(11) 0.114(8) Uiso 1 1 d .
H25 H 1.1352 0.6132 0.5371 0.136 Uiso 1 1 calc R
C26 C 0.7610(11) 0.7755(8) 0.7738(7) 0.046(5) Uani 1 1 d .
C27 C 0.7321(10) 0.8479(9) 0.7730(7) 0.046(4) Uani 1 1 d .
H27 H 0.6784 0.8657 0.7813 0.055 Uiso 1 1 calc R
C28 C 0.7783(12) 0.8955(9) 0.7605(7) 0.051(5) Uani 1 1 d .
C29 C 0.8584(12) 0.8718(10) 0.7509(8) 0.057(5) Uani 1 1 d .
C30 C 0.8913(12) 0.7979(10) 0.7517(8) 0.059(5) Uani 1 1 d .
H30 H 0.9443 0.7806 0.7457 0.071 Uiso 1 1 calc R
C31 C 0.8455(11) 0.7534(10) 0.7612(7) 0.047(4) Uani 1 1 d .
C32 C 0.7447(13) 0.9726(11) 0.7603(8) 0.074(6) Uani 1 1 d .
H32 H 0.6909 0.9890 0.7688 0.088 Uiso 1 1 calc R
C33 C 0.7881(18) 1.0211(15) 0.7485(11) 0.098(8) Uani 1 1 d .
H33 H 0.7653 1.0688 0.7492 0.117 Uiso 1 1 calc R
C34 C 0.867(2) 0.9942(12) 0.7357(11) 0.099(9) Uani 1 1 d .
H34 H 0.8988 1.0249 0.7242 0.119 Uiso 1 1 calc R
C35 C 0.9022(12) 0.9238(14) 0.7386(8) 0.078(6) Uani 1 1 d .
H35 H 0.9553 0.9100 0.7325 0.093 Uiso 1 1 calc R
C36 C 0.8809(12) 0.6789(10) 0.7612(8) 0.051(5) Uani 1 1 d .
C37 C 0.9582(12) 0.6447(12) 0.7489(8) 0.067(6) Uani 1 1 d .
H37 H 0.9961 0.6696 0.7393 0.080 Uiso 1 1 calc R
C38 C 0.9793(13) 0.5741(12) 0.7510(9) 0.074(6) Uani 1 1 d .
H38 H 1.0318 0.5513 0.7434 0.089 Uiso 1 1 calc R
C39 C 0.9265(12) 0.5356(10) 0.7636(8) 0.065(6) Uani 1 1 d .
H39 H 0.9433 0.4872 0.7629 0.078 Uiso 1 1 calc R
C40 C 0.8443(11) 0.5702(8) 0.7780(7) 0.046(5) Uani 1 1 d .
C41 C 0.7761(10) 0.5414(9) 0.7944(6) 0.036(4) Uani 1 1 d .
C42 C 0.7027(11) 0.5889(8) 0.8011(7) 0.043(4) Uani 1 1 d .
C43 C 0.6413(11) 0.5590(9) 0.8163(7) 0.050(5) Uani 1 1 d .
H43 H 0.5932 0.5892 0.8192 0.060 Uiso 1 1 calc R
C44 C 0.6412(13) 0.4859(9) 0.8285(7) 0.063(6) Uani 1 1 d .
C45 C 0.7197(11) 0.4413(10) 0.8217(8) 0.052(5) Uani 1 1 d .
C46 C 0.7849(11) 0.4704(10) 0.8046(7) 0.055(5) Uani 1 1 d .
H46 H 0.8343 0.4417 0.8001 0.066 Uiso 1 1 calc R
C47 C 0.5782(11) 0.4569(12) 0.8449(8) 0.061(6) Uani 1 1 d .
H47 H 0.5291 0.4855 0.8485 0.073 Uiso 1 1 calc R
C48 C 0.5854(13) 0.3900(11) 0.8556(9) 0.070(6) Uani 1 1 d .
H48 H 0.5410 0.3728 0.8676 0.083 Uiso 1 1 calc R
C49 C 0.6556(16) 0.3458(11) 0.8496(10) 0.080(7) Uani 1 1 d .
H49 H 0.6596 0.2984 0.8556 0.096 Uiso 1 1 calc R
C50 C 0.7193(15) 0.3698(9) 0.8351(9) 0.076(7) Uani 1 1 d .
H50 H 0.7661 0.3383 0.8335 0.091 Uiso 1 1 calc R
C51 C 0.5672(9) 0.7793(8) 0.7311(6) 0.046(4) Uani 1 1 d .
H51A H 0.5255 0.7595 0.7328 0.055 Uiso 1 1 calc R
H51B H 0.5462 0.8296 0.7345 0.055 Uiso 1 1 calc R
C52 C 0.6015(10) 0.7678(8) 0.5923(7) 0.049(5) Uani 1 1 d .
C53 C 0.6343(11) 0.7205(9) 0.5399(8) 0.062(5) Uani 1 1 d .
H53 H 0.6794 0.6842 0.5339 0.074 Uiso 1 1 calc R
C54 C 0.5968(14) 0.7284(11) 0.4943(8) 0.081(7) Uani 1 1 d .
H54 H 0.6167 0.6964 0.4592 0.097 Uiso 1 1 calc R
C55 C 0.5332(14) 0.7824(14) 0.5033(12) 0.105(9) Uani 1 1 d .
H55 H 0.5095 0.7884 0.4737 0.126 Uiso 1 1 calc R
C56 C 0.5028(15) 0.8287(11) 0.5557(11) 0.100(8) Uani 1 1 d .
H56 H 0.4581 0.8653 0.5613 0.120 Uiso 1 1 calc R
C57 C 0.5359(11) 0.8229(10) 0.6000(8) 0.071(6) Uani 1 1 d .
H57 H 0.5147 0.8555 0.6349 0.085 Uiso 1 1 calc R
C58 C 0.6910(11) 0.8343(8) 0.6243(9) 0.053(5) Uani 1 1 d .
C59 C 0.7490(12) 0.8350(11) 0.5614(8) 0.065(5) Uani 1 1 d .
H59 H 0.7685 0.7960 0.5331 0.078 Uiso 1 1 calc R
C60 C 0.7790(14) 0.8915(14) 0.5390(11) 0.087(7) Uani 1 1 d .
H60 H 0.8210 0.8894 0.4970 0.105 Uiso 1 1 calc R
C61 C 0.749(2) 0.9498(15) 0.5767(13) 0.123(11) Uani 1 1 d .
H61 H 0.7692 0.9882 0.5608 0.148 Uiso 1 1 calc R
C62 C 0.689(2) 0.9529(12) 0.6376(13) 0.121(11) Uani 1 1 d .
H62 H 0.6655 0.9943 0.6630 0.146 Uiso 1 1 calc R
C63 C 0.6612(14) 0.8952(11) 0.6625(9) 0.086(7) Uani 1 1 d .
H63 H 0.6218 0.8970 0.7057 0.104 Uiso 1 1 calc R
C64 C 0.5102(10) 0.7075(8) 0.8574(7) 0.044(4) Uani 1 1 d .
C65 C 0.4521(12) 0.6933(10) 0.8435(10) 0.071(6) Uani 1 1 d .
H65 H 0.4475 0.7078 0.8040 0.085 Uiso 1 1 calc R
C66 C 0.3982(12) 0.6556(10) 0.8908(13) 0.080(7) Uani 1 1 d .
H66 H 0.3589 0.6451 0.8821 0.095 Uiso 1 1 calc R
C67 C 0.4061(18) 0.6362(12) 0.9470(10) 0.110(11) Uani 1 1 d .
H67 H 0.3713 0.6117 0.9768 0.132 Uiso 1 1 calc R
C68 C 0.4605(15) 0.6494(11) 0.9635(11) 0.083(8) Uani 1 1 d .
H68 H 0.4633 0.6341 1.0034 0.100 Uiso 1 1 calc R
C69 C 0.5126(11) 0.6863(9) 0.9200(8) 0.059(5) Uani 1 1 d .
C70 C 0.5446(10) 0.8310(9) 0.8568(7) 0.044(4) Uani 1 1 d .
C71 C 0.4811(11) 0.8820(9) 0.8549(8) 0.062(5) Uani 1 1 d .
H71 H 0.4608 0.8783 0.8244 0.075 Uiso 1 1 calc R
C72 C 0.4460(12) 0.9411(10) 0.8998(11) 0.092(7) Uani 1 1 d .
H72 H 0.4026 0.9761 0.8995 0.110 Uiso 1 1 calc R
C73 C 0.4791(13) 0.9443(12) 0.9437(11) 0.096(8) Uani 1 1 d .
H73 H 0.4575 0.9825 0.9731 0.116 Uiso 1 1 calc R
C74 C 0.5429(13) 0.8926(12) 0.9449(9) 0.091(7) Uani 1 1 d .
H74 H 0.5634 0.8960 0.9754 0.109 Uiso 1 1 calc R
C75 C 0.5772(11) 0.8351(9) 0.9008(8) 0.070(6) Uani 1 1 d .
H75 H 0.6209 0.8004 0.9010 0.084 Uiso 1 1 calc R
C76 C -0.0609(9) 0.2524(8) 0.8189(7) 0.039(4) Uani 1 1 d .
C77 C -0.1142(9) 0.2478(8) 0.8836(7) 0.040(4) Uani 1 1 d .
H77 H -0.1069 0.2675 0.9162 0.048 Uiso 1 1 calc R
C78 C -0.1780(10) 0.2172(8) 0.9063(7) 0.042(4) Uani 1 1 d .
C79 C -0.1896(11) 0.1843(8) 0.8591(8) 0.048(4) Uani 1 1 d .
C80 C -0.1392(12) 0.1868(9) 0.7918(8) 0.058(5) Uani 1 1 d .
H80 H -0.1456 0.1654 0.7597 0.069 Uiso 1 1 calc R
C81 C -0.0809(11) 0.2206(9) 0.7733(7) 0.050(5) Uani 1 1 d .
C82 C -0.2325(11) 0.2180(9) 0.9737(9) 0.056(5) Uani 1 1 d .
H82 H -0.2248 0.2386 1.0055 0.067 Uiso 1 1 calc R
C83 C -0.2953(12) 0.1903(9) 0.9940(9) 0.062(5) Uani 1 1 d .
H83 H -0.3315 0.1929 1.0385 0.075 Uiso 1 1 calc R
C84 C -0.3042(11) 0.1572(9) 0.9449(10) 0.065(5) Uani 1 1 d .
H84 H -0.3466 0.1370 0.9579 0.078 Uiso 1 1 calc R
C85 C -0.2535(12) 0.1539(9) 0.8803(9) 0.062(5) Uani 1 1 d .
H85 H -0.2610 0.1313 0.8495 0.074 Uiso 1 1 calc R
C86 C -0.0336(11) 0.2315(9) 0.7022(7) 0.049(5) Uani 1 1 d .
C87 C -0.0337(12) 0.2035(10) 0.6463(9) 0.068(6) Uani 1 1 d .
H87 H -0.0645 0.1726 0.6521 0.081 Uiso 1 1 calc R
C88 C 0.0110(12) 0.2211(10) 0.5838(10) 0.066(6) Uani 1 1 d .
H88 H 0.0101 0.2028 0.5471 0.080 Uiso 1 1 calc R
C89 C 0.0555(12) 0.2644(10) 0.5752(7) 0.067(6) Uani 1 1 d .
H89 H 0.0864 0.2758 0.5322 0.080 Uiso 1 1 calc R
C90 C 0.0574(10) 0.2948(9) 0.6320(8) 0.048(5) Uani 1 1 d .
C91 C 0.1028(10) 0.3431(9) 0.6334(7) 0.045(4) Uani 1 1 d .
C92 C 0.0908(10) 0.3610(9) 0.6998(7) 0.047(5) Uani 1 1 d .
C93 C 0.1251(10) 0.4118(9) 0.6997(7) 0.046(5) Uani 1 1 d .
H93 H 0.1164 0.4271 0.7413 0.055 Uiso 1 1 calc R
C94 C 0.1740(10) 0.4454(9) 0.6427(7) 0.047(5) Uani 1 1 d .
C95 C 0.1829(10) 0.4241(10) 0.5803(8) 0.061(5) Uani 1 1 d .
C96 C 0.1452(10) 0.3720(9) 0.5777(8) 0.053(5) Uani 1 1 d .
H96 H 0.1503 0.3582 0.5368 0.063 Uiso 1 1 calc R
C97 C 0.2090(12) 0.4969(10) 0.6482(8) 0.068(6) Uani 1 1 d .
H97 H 0.2000 0.5122 0.6899 0.082 Uiso 1 1 calc R
C98 C 0.2569(13) 0.5244(11) 0.5909(10) 0.085(7) Uani 1 1 d .
H98 H 0.2824 0.5563 0.5947 0.101 Uiso 1 1 calc R
C99 C 0.2683(13) 0.5058(12) 0.5279(12) 0.092(7) Uani 1 1 d .
H99 H 0.2990 0.5263 0.4902 0.110 Uiso 1 1 calc R
C100 C 0.2331(12) 0.4569(11) 0.5227(8) 0.072(6) Uani 1 1 d .
H100 H 0.2416 0.4438 0.4805 0.086 Uiso 1 1 calc R
C101 C 0.2681(9) 0.2591(9) 0.9192(6) 0.039(4) Uani 1 1 d .
C102 C 0.2899(9) 0.3182(8) 0.8977(7) 0.044(4) Uani 1 1 d .
H102 H 0.2940 0.3329 0.8557 0.053 Uiso 1 1 calc R
C103 C 0.3069(10) 0.3593(8) 0.9355(7) 0.043(4) Uani 1 1 d .
C104 C 0.2972(9) 0.3416(8) 1.0003(7) 0.038(4) Uani 1 1 d .
C105 C 0.2718(9) 0.2827(9) 1.0245(7) 0.045(5) Uani 1 1 d .
H105 H 0.2626 0.2707 1.0682 0.053 Uiso 1 1 calc R
C106 C 0.2596(9) 0.2406(8) 0.9859(7) 0.039(4) Uani 1 1 d .
C107 C 0.3356(10) 0.4182(9) 0.9095(8) 0.055(5) Uani 1 1 d .
H107 H 0.3418 0.4319 0.8668 0.066 Uiso 1 1 calc R
C108 C 0.3538(11) 0.4544(9) 0.9459(8) 0.061(5) Uani 1 1 d .
H108 H 0.3727 0.4932 0.9279 0.073 Uiso 1 1 calc R
C109 C 0.3457(11) 0.4361(11) 1.0081(9) 0.064(6) Uani 1 1 d .
H109 H 0.3610 0.4610 1.0317 0.077 Uiso 1 1 calc R
C110 C 0.3158(10) 0.3822(9) 1.0357(8) 0.048(5) Uani 1 1 d .
H110 H 0.3072 0.3718 1.0795 0.057 Uiso 1 1 calc R
C111 C 0.2458(8) 0.1722(9) 1.0071(7) 0.041(4) Uani 1 1 d .
C112 C 0.2333(10) 0.1451(9) 1.0682(8) 0.053(5) Uani 1 1 d .
H112 H 0.2315 0.1712 1.1017 0.064 Uiso 1 1 calc R
C113 C 0.2230(11) 0.0763(12) 1.0803(8) 0.073(6) Uani 1 1 d .
H113 H 0.2135 0.0576 1.1221 0.088 Uiso 1 1 calc R
C114 C 0.2271(11) 0.0365(9) 1.0288(8) 0.064(5) Uani 1 1 d .
H114 H 0.2204 -0.0084 1.0358 0.077 Uiso 1 1 calc R
C115 C 0.2415(9) 0.0669(10) 0.9673(7) 0.050(5) Uani 1 1 d .
C116 C 0.2516(9) 0.0321(9) 0.9060(8) 0.047(4) Uani 1 1 d .
C117 C 0.2640(9) 0.0769(8) 0.8492(8) 0.047(4) Uani 1 1 d .
C118 C 0.2881(10) 0.0423(10) 0.7884(8) 0.056(5) Uani 1 1 d .
H118 H 0.3005 0.0675 0.7495 0.067 Uiso 1 1 calc R
C119 C 0.2941(10) -0.0283(10) 0.7843(9) 0.050(5) Uani 1 1 d .
C120 C 0.2781(11) -0.0685(10) 0.8413(10) 0.064(6) Uani 1 1 d .
C121 C 0.2561(11) -0.0374(9) 0.9009(9) 0.061(5) Uani 1 1 d .
H121 H 0.2439 -0.0636 0.9391 0.074 Uiso 1 1 calc R
C122 C 0.3237(14) -0.0585(11) 0.7208(12) 0.092(8) Uani 1 1 d .
H122 H 0.3411 -0.0324 0.6830 0.111 Uiso 1 1 calc R
C123 C 0.3263(16) -0.1208(19) 0.7159(11) 0.120(11) Uani 1 1 d .
H123 H 0.3393 -0.1387 0.6741 0.144 Uiso 1 1 calc R
C124 C 0.3103(13) -0.1667(12) 0.7710(14) 0.110(10) Uani 1 1 d .
H124 H 0.3176 -0.2139 0.7641 0.132 Uiso 1 1 calc R
C125 C 0.2833(12) -0.1388(10) 0.8362(10) 0.079(6) Uani 1 1 d .
H125 H 0.2699 -0.1662 0.8735 0.095 Uiso 1 1 calc R
C126 C 0.1674(8) 0.3215(7) 0.8182(7) 0.039(4) Uani 1 1 d .
H12A H 0.1745 0.3392 0.8539 0.047 Uiso 1 1 calc R
H12B H 0.1792 0.3541 0.7825 0.047 Uiso 1 1 calc R
C127 C 0.0108(11) 0.4172(9) 0.8835(7) 0.050(5) Uani 1 1 d .
C128 C 0.0431(13) 0.4671(10) 0.8920(9) 0.071(6) Uani 1 1 d .
H128 H 0.0980 0.4571 0.8790 0.085 Uiso 1 1 calc R
C129 C -0.0036(14) 0.5301(10) 0.9187(10) 0.081(7) Uani 1 1 d .
H129 H 0.0208 0.5629 0.9226 0.097 Uiso 1 1 calc R
C130 C -0.0810(14) 0.5482(10) 0.9396(9) 0.067(6) Uani 1 1 d .
H130 H -0.1109 0.5924 0.9582 0.081 Uiso 1 1 calc R
C131 C -0.1167(12) 0.5020(11) 0.9336(9) 0.075(6) Uani 1 1 d .
H131 H -0.1720 0.5142 0.9485 0.090 Uiso 1 1 calc R
C132 C -0.0734(12) 0.4371(10) 0.9061(9) 0.068(5) Uani 1 1 d .
H132 H -0.0993 0.4057 0.9023 0.081 Uiso 1 1 calc R
C133 C 0.0472(9) 0.2747(9) 0.9233(7) 0.044(4) Uani 1 1 d .
C134 C 0.0573(9) 0.2996(9) 0.9761(7) 0.053(5) Uani 1 1 d .
H134 H 0.0660 0.3436 0.9735 0.063 Uiso 1 1 calc R
C135 C 0.0547(11) 0.2607(11) 1.0309(8) 0.069(6) Uani 1 1 d .
H135 H 0.0617 0.2779 1.0649 0.082 Uiso 1 1 calc R
C136 C 0.0412(11) 0.1947(12) 1.0346(9) 0.071(6) Uani 1 1 d .
H136 H 0.0372 0.1689 1.0724 0.085 Uiso 1 1 calc R
C137 C 0.0335(10) 0.1667(10) 0.9833(8) 0.066(5) Uani 1 1 d .
H137 H 0.0267 0.1220 0.9856 0.079 Uiso 1 1 calc R
C138 C 0.0363(9) 0.2073(9) 0.9281(8) 0.052(5) Uani 1 1 d .
H138 H 0.0308 0.1893 0.8937 0.062 Uiso 1 1 calc R
C139 C 0.3336(10) 0.2693(9) 0.7342(7) 0.046(5) Uani 1 1 d .
C140 C 0.4049(13) 0.2296(13) 0.7320(10) 0.092(8) Uani 1 1 d .
H140 H 0.4059 0.1903 0.7579 0.110 Uiso 1 1 calc R
C141 C 0.4740(19) 0.2455(19) 0.6933(14) 0.156(15) Uani 1 1 d .
H141 H 0.5213 0.2183 0.6945 0.187 Uiso 1 1 calc R
C142 C 0.4759(14) 0.2986(19) 0.6538(12) 0.117(12) Uani 1 1 d .
H142 H 0.5249 0.3065 0.6250 0.140 Uiso 1 1 calc R
C143 C 0.4058(17) 0.3430(13) 0.6547(8) 0.092(8) Uani 1 1 d .
H143 H 0.4060 0.3825 0.6290 0.111 Uiso 1 1 calc R
C144 C 0.3331(12) 0.3253(10) 0.6969(9) 0.066(6) Uani 1 1 d .
H144 H 0.2848 0.3533 0.6984 0.080 Uiso 1 1 calc R
C145 C 0.2254(10) 0.1998(8) 0.7269(7) 0.039(4) Uani 1 1 d .
C146 C 0.2645(11) 0.2032(9) 0.6591(7) 0.060(5) Uani 1 1 d .
H146 H 0.3018 0.2294 0.6417 0.072 Uiso 1 1 calc R
C147 C 0.2507(15) 0.1696(11) 0.6163(9) 0.085(7) Uani 1 1 d .
H147 H 0.2802 0.1707 0.5705 0.102 Uiso 1 1 calc R
C148 C 0.1936(15) 0.1344(12) 0.6408(11) 0.088(8) Uani 1 1 d .
H148 H 0.1821 0.1141 0.6113 0.106 Uiso 1 1 calc R
C149 C 0.1515(11) 0.1277(9) 0.7090(10) 0.068(6) Uani 1 1 d .
H149 H 0.1127 0.1030 0.7261 0.081 Uiso 1 1 calc R
C150 C 0.1720(11) 0.1611(9) 0.7502(8) 0.058(6) Uani 1 1 d .
H150 H 0.1473 0.1561 0.7960 0.070 Uiso 1 1 calc R
O1 O 0.7879(12) 0.1747(12) 0.6663(10) 0.172(8) Uiso 1 1 d D
C151 C 0.755(2) 0.2457(16) 0.6740(16) 0.200(15) Uiso 1 1 d D
H15A H 0.7975 0.2695 0.6554 0.240 Uiso 1 1 calc R
H15B H 0.7251 0.2587 0.7209 0.240 Uiso 1 1 calc R
C152 C 0.7028(19) 0.2662(14) 0.6401(16) 0.179(13) Uiso 1 1 d D
H15C H 0.7203 0.3000 0.6066 0.215 Uiso 1 1 calc R
H15D H 0.6484 0.2869 0.6716 0.215 Uiso 1 1 calc R
C153 C 0.707(2) 0.2029(19) 0.6088(17) 0.209(16) Uiso 1 1 d D
H15E H 0.6542 0.1955 0.6233 0.251 Uiso 1 1 calc R
H15F H 0.7312 0.2049 0.5606 0.251 Uiso 1 1 calc R
C154 C 0.747(3) 0.1594(17) 0.628(2) 0.28(2) Uiso 1 1 d D
H15G H 0.7885 0.1318 0.5887 0.331 Uiso 1 1 calc R
H15H H 0.7141 0.1292 0.6545 0.331 Uiso 1 1 calc R
O2 O 0.973(3) 0.019(2) 0.920(2) 0.37(2) Uiso 1 1 d .
C155 C 1.069(3) -0.006(2) 0.889(2) 0.237(19) Uiso 1 1 d .
H15I H 1.0927 0.0336 0.8786 0.285 Uiso 1 1 calc R
H15J H 1.0888 -0.0368 0.9176 0.285 Uiso 1 1 calc R
C156 C 1.084(3) -0.040(2) 0.832(2) 0.25(2) Uiso 1 1 d .
H15K H 1.0984 -0.0897 0.8375 0.302 Uiso 1 1 calc R
H15L H 1.1286 -0.0280 0.7948 0.302 Uiso 1 1 calc R
C157 C 1.017(3) -0.022(3) 0.818(2) 0.25(2) Uiso 1 1 d .
H15M H 1.0317 -0.0116 0.7711 0.300 Uiso 1 1 calc R
H15N H 0.9904 -0.0590 0.8288 0.300 Uiso 1 1 calc R
C158 C 0.972(3) 0.033(2) 0.855(2) 0.27(2) Uiso 1 1 d .
H15O H 0.9181 0.0417 0.8583 0.319 Uiso 1 1 calc R
H15P H 0.9923 0.0728 0.8359 0.319 Uiso 1 1 calc R
O3 O 0.5906(19) 0.165(2) 0.7853(16) 0.36(2) Uiso 1 1 d D
C159 C 0.542(3) 0.1220(19) 0.8032(19) 0.26(2) Uiso 1 1 d D
H15Q H 0.5716 0.0738 0.8013 0.316 Uiso 1 1 calc R
H15R H 0.5150 0.1267 0.7737 0.316 Uiso 1 1 calc R
C160 C 0.483(2) 0.144(2) 0.8718(18) 0.232(18) Uiso 1 1 d D
H16A H 0.4286 0.1556 0.8749 0.279 Uiso 1 1 calc R
H16B H 0.4881 0.1070 0.9024 0.279 Uiso 1 1 calc R
C161 C 0.501(2) 0.205(2) 0.8870(17) 0.244(19) Uiso 1 1 d D
H16C H 0.4527 0.2405 0.9129 0.293 Uiso 1 1 calc R
H16D H 0.5348 0.1930 0.9109 0.293 Uiso 1 1 calc R
C162 C 0.535(3) 0.225(2) 0.833(3) 0.43(4) Uiso 1 1 d D
H16E H 0.5661 0.2549 0.8353 0.513 Uiso 1 1 calc R
H16F H 0.4968 0.2514 0.8167 0.513 Uiso 1 1 calc R
O4 O 0.812(3) 0.367(3) 0.0857(18) 0.38(2) Uiso 1 1 d D
C163 C 0.806(3) 0.431(2) 0.107(3) 0.36(3) Uiso 1 1 d D
H16G H 0.7523 0.4609 0.1194 0.429 Uiso 1 1 calc R
H16H H 0.8430 0.4531 0.0720 0.429 Uiso 1 1 calc R
C164 C 0.825(3) 0.423(2) 0.1651(19) 0.236(18) Uiso 1 1 d D
H16I H 0.7791 0.4459 0.2043 0.283 Uiso 1 1 calc R
H16J H 0.8690 0.4430 0.1571 0.283 Uiso 1 1 calc R
C165 C 0.848(3) 0.348(2) 0.174(2) 0.29(2) Uiso 1 1 d D
H16K H 0.9056 0.3295 0.1577 0.350 Uiso 1 1 calc R
H16L H 0.8234 0.3364 0.2209 0.350 Uiso 1 1 calc R
C166 C 0.823(3) 0.3257(19) 0.143(3) 0.32(3) Uiso 1 1 d D
H16M H 0.7713 0.3184 0.1728 0.383 Uiso 1 1 calc R
H16N H 0.8583 0.2802 0.1245 0.383 Uiso 1 1 calc R
O5 O 0.554(5) 0.989(3) 0.521(3) 0.59(5) Uiso 1 1 d D
C167 C 0.592(3) 1.035(4) 0.528(3) 0.35(3) Uiso 1 1 d D
C168 C 0.543(4) 1.072(2) 0.593(4) 0.32(3) Uiso 1 1 d D
C169 C 0.480(3) 1.034(3) 0.625(2) 0.32(3) Uiso 1 1 d D
C170 C 0.474(3) 1.021(3) 0.577(4) 0.39(4) Uiso 1 1 d D
O6 O 0.564(4) 0.370(2) 0.482(3) 0.260(17) Uiso 0.50 1 d PD
C171 C 0.574(4) 0.406(4) 0.526(4) 0.260(17) Uiso 0.50 1 d PD
C172 C 0.520(6) 0.476(3) 0.537(4) 0.260(17) Uiso 0.50 1 d PD
C173 C 0.499(6) 0.484(3) 0.480(4) 0.260(17) Uiso 0.50 1 d PD
C174 C 0.500(4) 0.426(4) 0.473(3) 0.260(17) Uiso 0.50 1 d PD
O7 O 0.739(4) 0.086(4) 0.440(4) 0.23(2) Uiso 0.33 1 d PD
C175 C 0.741(5) 0.017(5) 0.449(4) 0.23(2) Uiso 0.33 1 d PD
C176 C 0.826(7) -0.018(4) 0.431(5) 0.23(2) Uiso 0.33 1 d PD
C177 C 0.869(4) 0.028(6) 0.383(5) 0.23(2) Uiso 0.33 1 d PD
C178 C 0.817(6) 0.073(5) 0.379(4) 0.23(2) Uiso 0.33 1 d PD
O8 O 0.972(4) 0.996(4) 0.544(2) 0.188(19) Uiso 0.33 1 d PD
C179 C 0.925(5) 1.042(4) 0.518(4) 0.188(19) Uiso 0.33 1 d PD
C180 C 0.944(6) 1.017(5) 0.452(4) 0.188(19) Uiso 0.33 1 d PD
C181 C 1.005(5) 0.950(5) 0.443(4) 0.188(19) Uiso 0.33 1 d PD
C182 C 0.988(5) 0.936(3) 0.499(5) 0.188(19) Uiso 0.33 1 d PD
O9 O 0.740(6) 0.159(4) 0.420(4) 0.22(2) Uiso 0.33 1 d PD
C183 C 0.805(5) 0.166(5) 0.365(5) 0.22(2) Uiso 0.33 1 d PD
C184 C 0.790(6) 0.237(6) 0.341(4) 0.22(2) Uiso 0.33 1 d PD
C185 C 0.710(6) 0.273(4) 0.389(6) 0.22(2) Uiso 0.33 1 d PD
C186 C 0.696(5) 0.235(5) 0.433(4) 0.22(2) Uiso 0.33 1 d PD

loop_
_atom_site_aniso_label
_atom_site_aniso_U_11
_atom_site_aniso_U_22
_atom_site_aniso_U_33
_atom_site_aniso_U_23
_atom_site_aniso_U_13
_atom_site_aniso_U_12
Pt1 0.0510(5) 0.0457(5) 0.0399(4) -0.0058(3) -0.0197(3) -0.0004(4)
Pt2 0.0456(5) 0.0377(4) 0.0379(3) -0.0034(3) -0.0216(3) 0.0004(3)
Pt3 0.0440(5) 0.0471(5) 0.0348(3) -0.0050(3) -0.0205(3) -0.0022(4)
Pt4 0.0470(5) 0.0429(4) 0.0376(3) -0.0020(3) -0.0232(3) -0.0030(4)
P1 0.055(3) 0.046(3) 0.040(2) -0.003(2) -0.025(2) -0.004(2)
P2 0.044(3) 0.036(3) 0.037(2) -0.0058(19) -0.019(2) -0.001(2)
P3 0.043(3) 0.046(3) 0.035(2) -0.0049(19) -0.019(2) -0.006(2)
P4 0.044(3) 0.047(3) 0.034(2) -0.0025(19) -0.021(2) -0.001(2)
N1 0.055(11) 0.061(11) 0.042(8) -0.006(7) -0.018(7) 0.016(9)
N2 0.047(10) 0.059(11) 0.032(7) -0.007(7) -0.023(7) -0.011(9)
N3 0.042(9) 0.061(11) 0.032(8) -0.001(7) -0.020(7) 0.002(8)
N4 0.028(8) 0.042(9) 0.046(8) 0.007(7) -0.021(6) -0.001(7)
C1 0.052(13) 0.048(12) 0.047(10) -0.011(8) -0.017(9) -0.007(10)
C26 0.066(14) 0.042(12) 0.036(9) -0.002(7) -0.033(9) -0.001(10)
C27 0.048(12) 0.038(12) 0.056(10) 0.005(8) -0.027(9) -0.009(10)
C28 0.069(15) 0.044(13) 0.039(9) -0.004(8) -0.024(9) -0.009(12)
C29 0.056(15) 0.058(15) 0.061(11) 0.001(10) -0.025(10) -0.023(13)
C30 0.064(15) 0.045(13) 0.061(11) -0.013(9) -0.028(10) 0.007(12)
C31 0.050(13) 0.048(13) 0.039(9) 0.004(8) -0.015(9) -0.014(11)
C32 0.093(18) 0.071(16) 0.055(11) -0.006(10) -0.037(11) -0.006(14)
C33 0.11(2) 0.10(2) 0.102(18) -0.020(15) -0.043(18) -0.04(2)
C34 0.17(3) 0.036(16) 0.093(16) 0.005(12) -0.038(19) -0.052(18)
C35 0.039(13) 0.12(2) 0.067(13) -0.009(13) -0.008(10) -0.027(15)
C36 0.043(13) 0.054(14) 0.053(10) -0.006(9) -0.021(9) -0.004(12)
C37 0.063(16) 0.069(17) 0.072(13) -0.006(11) -0.031(11) -0.015(13)
C38 0.064(16) 0.066(17) 0.096(15) -0.004(12) -0.038(13) -0.014(14)
C39 0.069(16) 0.039(13) 0.076(13) -0.006(10) -0.034(12) 0.010(13)
C40 0.066(15) 0.015(10) 0.042(9) -0.007(7) -0.025(9) 0.018(10)
C41 0.048(12) 0.034(12) 0.029(8) 0.002(7) -0.018(8) -0.012(10)
C42 0.056(13) 0.037(11) 0.026(8) -0.004(7) -0.015(8) 0.003(11)
C43 0.048(13) 0.035(13) 0.055(10) -0.005(8) -0.018(9) 0.003(10)
C44 0.089(17) 0.039(13) 0.037(9) -0.007(8) -0.031(10) 0.030(12)
C45 0.057(14) 0.055(14) 0.049(10) 0.002(9) -0.027(10) -0.013(12)
C46 0.045(13) 0.047(14) 0.050(10) -0.002(9) -0.011(9) 0.010(11)
C47 0.031(12) 0.074(18) 0.080(13) 0.004(11) -0.016(10) -0.029(12)
C48 0.072(17) 0.032(13) 0.093(14) 0.024(11) -0.027(12) -0.016(12)
C49 0.10(2) 0.047(15) 0.109(17) 0.030(12) -0.046(15) -0.046(16)
C50 0.10(2) 0.017(12) 0.087(14) 0.004(10) -0.039(14) 0.016(12)
C51 0.044(11) 0.059(12) 0.030(8) -0.002(7) -0.016(8) -0.006(9)
C52 0.069(14) 0.049(12) 0.026(8) -0.004(8) -0.018(8) -0.012(10)
C53 0.055(13) 0.076(15) 0.056(11) 0.006(10) -0.026(10) -0.017(11)
C54 0.13(2) 0.100(18) 0.036(10) 0.009(10) -0.048(12) -0.049(16)
C55 0.084(19) 0.13(2) 0.12(2) 0.001(17) -0.082(17) 0.005(17)
C56 0.14(2) 0.072(17) 0.098(17) -0.018(13) -0.077(16) 0.008(15)
C57 0.062(14) 0.082(16) 0.065(12) -0.006(10) -0.041(11) 0.016(12)
C58 0.067(14) 0.036(12) 0.065(12) 0.009(9) -0.039(11) -0.012(10)
C59 0.078(16) 0.067(15) 0.047(11) 0.010(10) -0.017(11) -0.030(13)
C60 0.085(18) 0.10(2) 0.083(16) 0.042(16) -0.040(14) -0.041(17)
C61 0.23(4) 0.10(2) 0.073(17) 0.042(16) -0.07(2) -0.08(2)
C62 0.27(4) 0.074(19) 0.11(2) 0.023(16) -0.15(3) -0.08(2)
C63 0.16(2) 0.055(15) 0.058(12) 0.001(11) -0.059(14) -0.037(16)
C64 0.052(12) 0.029(10) 0.036(9) -0.012(7) -0.016(8) 0.009(9)
C65 0.077(16) 0.056(14) 0.084(14) -0.029(11) -0.048(13) 0.006(12)
C66 0.050(15) 0.053(15) 0.14(2) -0.024(14) -0.030(15) -0.033(12)
C67 0.16(3) 0.077(18) 0.039(13) 0.018(11) -0.006(15) -0.001(18)
C68 0.10(2) 0.063(16) 0.074(16) -0.012(12) -0.037(15) 0.008(14)
C69 0.060(14) 0.045(12) 0.044(10) 0.019(9) -0.004(9) -0.006(11)
C70 0.032(11) 0.050(12) 0.045(9) -0.006(8) -0.011(8) -0.011(10)
C71 0.053(13) 0.059(14) 0.074(12) -0.038(10) -0.026(10) -0.003(11)
C72 0.065(16) 0.063(15) 0.15(2) -0.050(14) -0.050(15) 0.009(12)
C73 0.053(15) 0.084(18) 0.14(2) -0.077(15) -0.018(14) -0.007(14)
C74 0.060(16) 0.12(2) 0.078(14) -0.037(14) -0.019(12) -0.012(15)
C75 0.065(14) 0.069(14) 0.055(11) -0.033(10) -0.020(10) 0.015(11)
C76 0.031(10) 0.040(11) 0.041(9) -0.004(7) -0.015(8) 0.000(8)
C77 0.039(11) 0.035(11) 0.048(10) -0.005(8) -0.025(9) -0.002(9)
C78 0.031(11) 0.045(11) 0.047(10) 0.002(8) -0.017(9) -0.004(9)
C79 0.054(13) 0.042(11) 0.056(11) -0.001(9) -0.030(10) -0.012(10)
C80 0.084(16) 0.049(13) 0.059(12) 0.008(9) -0.039(11) -0.036(12)
C81 0.059(13) 0.053(12) 0.041(10) -0.005(8) -0.026(9) -0.009(11)
C82 0.052(13) 0.052(13) 0.064(12) -0.012(9) -0.028(11) -0.004(11)
C83 0.063(15) 0.045(13) 0.060(12) 0.004(9) -0.013(11) -0.008(11)
C84 0.060(15) 0.051(13) 0.082(14) 0.005(11) -0.029(12) -0.014(11)
C85 0.075(16) 0.050(13) 0.063(13) -0.008(10) -0.032(12) -0.013(12)
C86 0.056(13) 0.047(12) 0.044(10) -0.013(8) -0.022(9) -0.006(10)
C87 0.075(16) 0.070(15) 0.065(13) -0.005(11) -0.043(12) -0.005(12)
C88 0.068(15) 0.068(15) 0.076(15) -0.019(11) -0.030(12) -0.029(12)
C89 0.087(16) 0.070(15) 0.021(9) -0.016(8) -0.024(9) 0.020(12)
C90 0.036(11) 0.050(12) 0.047(11) 0.003(9) -0.021(9) 0.011(9)
C91 0.042(12) 0.045(12) 0.037(10) -0.004(8) -0.007(8) -0.006(10)
C92 0.045(12) 0.043(12) 0.050(10) -0.012(8) -0.025(9) 0.004(9)
C93 0.056(12) 0.055(12) 0.020(8) 0.006(8) -0.017(8) -0.004(10)
C94 0.040(11) 0.057(13) 0.036(10) -0.015(8) -0.017(8) 0.009(10)
C95 0.033(12) 0.062(14) 0.054(12) 0.008(10) -0.004(9) 0.013(10)
C96 0.048(13) 0.056(13) 0.047(11) -0.007(9) -0.021(10) 0.002(11)
C97 0.085(16) 0.071(15) 0.033(10) 0.002(9) -0.008(10) -0.024(13)
C98 0.102(19) 0.085(17) 0.072(14) -0.010(12) -0.041(14) -0.024(14)
C99 0.078(18) 0.073(18) 0.11(2) 0.024(14) -0.019(14) -0.043(15)
C100 0.060(15) 0.090(17) 0.041(11) 0.002(11) -0.013(10) 0.003(13)
C101 0.027(10) 0.053(12) 0.032(8) 0.003(8) -0.019(7) 0.008(9)
C102 0.055(13) 0.038(11) 0.034(9) 0.011(8) -0.013(8) -0.018(10)
C103 0.047(12) 0.032(11) 0.042(10) 0.004(8) -0.013(8) -0.007(9)
C104 0.052(12) 0.022(10) 0.054(10) 0.007(8) -0.038(9) -0.009(9)
C105 0.044(11) 0.047(12) 0.050(10) -0.018(9) -0.035(9) 0.007(9)
C106 0.041(11) 0.036(11) 0.044(9) 0.001(8) -0.023(8) -0.006(9)
C107 0.067(14) 0.062(14) 0.044(10) 0.008(9) -0.030(9) -0.021(11)
C108 0.080(15) 0.065(14) 0.050(11) 0.006(9) -0.030(10) -0.033(11)
C109 0.068(15) 0.075(16) 0.059(12) -0.024(11) -0.031(11) -0.019(12)
C110 0.052(13) 0.047(12) 0.052(10) -0.005(9) -0.033(9) -0.002(10)
C111 0.026(10) 0.070(14) 0.027(8) -0.011(8) -0.016(7) -0.001(9)
C112 0.061(13) 0.036(12) 0.062(12) -0.001(9) -0.026(10) -0.008(10)
C113 0.069(15) 0.112(19) 0.035(10) 0.000(11) -0.030(9) -0.004(13)
C114 0.097(16) 0.027(11) 0.063(12) 0.020(9) -0.036(11) -0.009(10)
C115 0.035(11) 0.066(14) 0.045(10) 0.011(10) -0.016(8) -0.010(10)
C116 0.042(12) 0.046(13) 0.056(11) 0.000(9) -0.023(9) -0.012(9)
C117 0.039(11) 0.041(11) 0.064(11) -0.005(9) -0.031(9) 0.000(9)
C118 0.056(13) 0.066(14) 0.049(10) -0.017(9) -0.030(9) -0.004(11)
C119 0.044(12) 0.055(14) 0.062(12) -0.008(11) -0.026(10) -0.021(10)
C120 0.074(15) 0.040(13) 0.094(15) -0.021(11) -0.059(12) 0.008(11)
C121 0.069(15) 0.041(13) 0.094(14) 0.004(11) -0.053(12) -0.013(11)
C122 0.12(2) 0.039(14) 0.12(2) -0.022(14) -0.051(16) -0.018(15)
C123 0.14(3) 0.19(3) 0.049(14) 0.007(18) -0.043(15) -0.06(3)
C124 0.075(18) 0.074(18) 0.19(3) -0.077(19) -0.071(19) 0.022(14)
C125 0.085(17) 0.054(15) 0.110(16) -0.011(12) -0.058(14) -0.005(12)
C126 0.042(11) 0.042(11) 0.038(8) 0.000(7) -0.020(8) -0.013(9)
C127 0.047(13) 0.054(13) 0.037(9) -0.010(8) -0.016(9) 0.004(10)
C128 0.087(17) 0.058(15) 0.087(14) -0.013(11) -0.042(12) -0.036(14)
C129 0.078(18) 0.028(13) 0.133(18) -0.034(12) -0.041(15) -0.002(12)
C130 0.075(18) 0.030(13) 0.092(14) -0.018(10) -0.033(13) -0.002(13)
C131 0.067(15) 0.052(14) 0.079(13) -0.031(11) -0.026(11) 0.028(13)
C132 0.061(16) 0.055(14) 0.086(13) 0.010(11) -0.029(12) -0.021(12)
C133 0.036(11) 0.052(13) 0.041(9) -0.001(8) -0.023(8) 0.007(9)
C134 0.047(12) 0.061(13) 0.044(10) 0.004(9) -0.019(9) -0.006(10)
C135 0.073(15) 0.089(17) 0.045(11) 0.004(11) -0.030(10) -0.015(13)
C136 0.055(14) 0.104(19) 0.054(12) 0.025(12) -0.032(10) -0.012(13)
C137 0.066(15) 0.065(14) 0.063(12) 0.023(11) -0.030(11) -0.013(11)
C138 0.045(12) 0.049(13) 0.051(10) -0.006(9) -0.012(9) -0.007(10)
C139 0.046(12) 0.060(13) 0.029(8) 0.001(8) -0.023(8) 0.004(10)
C140 0.041(14) 0.15(2) 0.074(14) 0.038(14) -0.023(12) -0.031(16)
C141 0.09(3) 0.25(4) 0.13(2) 0.10(3) -0.05(2) -0.05(2)
C142 0.035(16) 0.24(4) 0.087(18) -0.05(2) -0.011(14) -0.06(2)
C143 0.11(2) 0.14(2) 0.038(11) -0.003(12) 0.006(13) -0.10(2)
C144 0.060(15) 0.073(16) 0.060(12) -0.014(11) -0.015(12) -0.019(12)
C145 0.038(11) 0.034(11) 0.055(11) 0.010(8) -0.032(9) -0.007(9)
C146 0.080(15) 0.078(14) 0.032(10) 0.002(9) -0.029(9) -0.026(11)
C147 0.13(2) 0.094(18) 0.055(12) -0.013(11) -0.051(14) -0.036(16)
C148 0.12(2) 0.095(19) 0.085(17) -0.035(13) -0.076(16) -0.008(15)
C149 0.074(15) 0.046(13) 0.091(15) -0.014(10) -0.051(13) 0.004(11)
C150 0.071(15) 0.059(13) 0.049(10) -0.021(9) -0.043(11) 0.012(11)

loop_
_atom_type_symbol
_atom_type_description
_atom_type_scat_dispersion_real
_atom_type_scat_dispersion_imag
_atom_type_scat_source
Pt Pt -1.7033 8.3905 'International Tables Vol C Tables 4.2.6.8 and 6.1.1.4'
P P 0.1023 0.0942 'International Tables Vol C Tables 4.2.6.8 and 6.1.1.4'
N N 0.0061 0.0033 'International Tables Vol C Tables 4.2.6.8 and 6.1.1.4'
C C 0.0033 0.0016 'International Tables Vol C Tables 4.2.6.8 and 6.1.1.4'
O O 0.0106 0.0060 'International Tables Vol C Tables 4.2.6.8 and 6.1.1.4'
H H 0.0000 0.0000 'International Tables Vol C Tables 4.2.6.8 and 6.1.1.4'

loop_
_geom_angle_atom_site_label_1
_geom_angle_atom_site_label_2
_geom_angle_atom_site_label_3
_geom_angle
_geom_angle_site_symmetry_1
_geom_angle_site_symmetry_3
C1 Pt1 C17 162.5(6) . .
C1 Pt1 N1 78.8(7) . .
C17 Pt1 N1 83.8(6) . .
C1 Pt1 P1 93.6(5) . .
C17 Pt1 P1 103.7(5) . .
N1 Pt1 P1 172.2(5) . .
N2 Pt2 C26 79.7(6) . .
N2 Pt2 C42 80.3(7) . .
C26 Pt2 C42 159.8(7) . .
N2 Pt2 P2 177.2(3) . .
C26 Pt2 P2 99.1(5) . .
C42 Pt2 P2 100.8(5) . .
N3 Pt3 C92 80.7(6) . .
N3 Pt3 C76 80.2(6) . .
C92 Pt3 C76 158.8(6) . .
N3 Pt3 P3 170.3(4) . .
C92 Pt3 P3 96.1(4) . .
C76 Pt3 P3 104.2(4) . .
N4 Pt4 C117 81.1(6) . .
N4 Pt4 C101 80.8(6) . .
C117 Pt4 C101 159.5(5) . .
N4 Pt4 P4 169.9(4) . .
C117 Pt4 P4 103.9(4) . .
C101 Pt4 P4 95.6(4) . .
C58 P1 C51 105.1(8) . .
C58 P1 C52 96.7(7) . .
C51 P1 C52 101.6(7) . .
C58 P1 Pt1 123.4(6) . .
C51 P1 Pt1 113.9(5) . .
C52 P1 Pt1 112.9(5) . .
C64 P2 C70 96.2(7) . .
C64 P2 C51 105.1(7) . .
C70 P2 C51 101.9(7) . .
C64 P2 Pt2 116.4(5) . .
C70 P2 Pt2 117.3(5) . .
C51 P2 Pt2 117.0(5) . .
C133 P3 C126 99.8(7) . .
C133 P3 C127 103.4(7) . .
C126 P3 C127 102.7(8) . .
C133 P3 Pt3 123.6(6) . .
C126 P3 Pt3 113.8(4) . .
C127 P3 Pt3 111.1(5) . .
C145 P4 C139 102.6(7) . .
C145 P4 C126 107.5(6) . .
C139 P4 C126 101.8(7) . .
C145 P4 Pt4 119.8(5) . .
C139 P4 Pt4 113.6(5) . .
C126 P4 Pt4 109.9(5) . .
C11 N1 C15 129.4(16) . .
C11 N1 Pt1 119.4(13) . .
C15 N1 Pt1 111.2(13) . .
C36 N2 C40 124.1(15) . .
C36 N2 Pt2 119.3(12) . .
C40 N2 Pt2 116.5(12) . .
C90 N3 C86 123.4(14) . .
C90 N3 Pt3 117.7(12) . .
C86 N3 Pt3 118.3(10) . .
C115 N4 C111 124.8(13) . .
C115 N4 Pt4 117.5(10) . .
C111 N4 Pt4 117.5(11) . .
C2 C1 C6 109.3(16) . .
C2 C1 Pt1 138.1(14) . .
C6 C1 Pt1 112.6(12) . .
C1 C2 C3 127.6(18) . .
C7 C3 C2 124.1(18) . .
C7 C3 C4 116.6(18) . .
C2 C3 C4 119.2(18) . .
C5 C4 C3 117.9(19) . .
C5 C4 C10 123(2) . .
C3 C4 C10 119.2(19) . .
C4 C5 C6 121.0(19) . .
C5 C6 C11 121.1(19) . .
C5 C6 C1 124.9(18) . .
C11 C6 C1 114.0(17) . .
C8 C7 C3 120(2) . .
C9 C8 C7 120(2) . .
C10 C9 C8 126(3) . .
C9 C10 C4 118(2) . .
N1 C11 C12 118.9(19) . .
N1 C11 C6 114.7(18) . .
C12 C11 C6 126(2) . .
C13 C12 C11 118(2) . .
C12 C13 C14 125(3) . .
C13 C14 C15 119(2) . .
N1 C15 C16 119.5(17) . .
N1 C15 C14 110.0(18) . .
C16 C15 C14 130.5(19) . .
C21 C16 C15 126.1(18) . .
C21 C16 C17 119.3(17) . .
C15 C16 C17 114.6(16) . .
C18 C17 C16 116.2(15) . .
C18 C17 Pt1 133.3(13) . .
C16 C17 Pt1 110.5(12) . .
C17 C18 C19 121.5(16) . .
C20 C19 C22 119.6(19) . .
C20 C19 C18 120.9(18) . .
C22 C19 C18 119.5(18) . .
C21 C20 C19 118(2) . .
C21 C20 C25 124(2) . .
C19 C20 C25 119(2) . .
C20 C21 C16 124(2) . .
C19 C22 C23 119(2) . .
C24 C23 C22 118(2) . .
C25 C24 C23 127(3) . .
C24 C25 C20 117(3) . .
C27 C26 C31 113.1(16) . .
C27 C26 Pt2 134.9(14) . .
C31 C26 Pt2 112.0(12) . .
C26 C27 C28 124.6(16) . .
C29 C28 C27 120.0(17) . .
C29 C28 C32 117.1(18) . .
C27 C28 C32 122.8(19) . .
C28 C29 C30 117.8(18) . .
C28 C29 C35 116.9(18) . .
C30 C29 C35 125(2) . .
C31 C30 C29 120.3(18) . .
C30 C31 C36 118.8(17) . .
C30 C31 C26 124.1(17) . .
C36 C31 C26 117.1(17) . .
C33 C32 C28 125(2) . .
C34 C33 C32 115(3) . .
C33 C34 C35 124(3) . .
C34 C35 C29 122(2) . .
N2 C36 C37 119.4(18) . .
N2 C36 C31 111.8(17) . .
C37 C36 C31 129(2) . .
C38 C37 C36 119(2) . .
C39 C38 C37 122(2) . .
C38 C39 C40 119.5(18) . .
N2 C40 C39 115.2(18) . .
N2 C40 C41 114.6(15) . .
C39 C40 C41 130.3(16) . .
C46 C41 C42 123.2(17) . .
C46 C41 C40 119.6(16) . .
C42 C41 C40 117.2(15) . .
C43 C42 C41 114.6(15) . .
C43 C42 Pt2 134.1(13) . .
C41 C42 Pt2 111.3(13) . .
C42 C43 C44 128.5(17) . .
C47 C44 C43 127.7(18) . .
C47 C44 C45 119.8(18) . .
C43 C44 C45 113(2) . .
C46 C45 C50 127.0(19) . .
C46 C45 C44 120.3(18) . .
C50 C45 C44 112.7(18) . .
C41 C46 C45 120.8(16) . .
C48 C47 C44 122.0(19) . .
C47 C48 C49 122(2) . .
C50 C49 C48 120(2) . .
C49 C50 C45 124(2) . .
P1 C51 P2 116.5(8) . .
C53 C52 C57 120.7(14) . .
C53 C52 P1 116.6(13) . .
C57 C52 P1 122.6(11) . .
C52 C53 C54 118.5(17) . .
C55 C54 C53 119.2(18) . .
C54 C55 C56 120.6(19) . .
C57 C56 C55 122(2) . .
C56 C57 C52 118.9(17) . .
C59 C58 C63 116.5(17) . .
C59 C58 P1 117.8(14) . .
C63 C58 P1 125.5(16) . .
C60 C59 C58 121.5(19) . .
C61 C60 C59 121(2) . .
C60 C61 C62 120(2) . .
C61 C62 C63 120(2) . .
C62 C63 C58 121(2) . .
C65 C64 C69 117.9(17) . .
C65 C64 P2 128.8(14) . .
C69 C64 P2 113.3(13) . .
C64 C65 C66 119.5(18) . .
C67 C66 C65 119(2) . .
C66 C67 C68 125(3) . .
C67 C68 C69 119(2) . .
C68 C69 C64 120.6(19) . .
C71 C70 C75 121.9(15) . .
C71 C70 P2 122.8(12) . .
C75 C70 P2 115.2(13) . .
C70 C71 C72 119.9(16) . .
C73 C72 C71 117.6(18) . .
C74 C73 C72 121.7(18) . .
C73 C74 C75 120.5(19) . .
C70 C75 C74 118.4(18) . .
C77 C76 C81 109.8(14) . .
C77 C76 Pt3 136.0(11) . .
C81 C76 Pt3 113.2(11) . .
C76 C77 C78 127.8(13) . .
C77 C78 C79 118.3(15) . .
C77 C78 C82 124.0(15) . .
C79 C78 C82 117.7(16) . .
C80 C79 C85 122.1(15) . .
C80 C79 C78 118.4(17) . .
C85 C79 C78 119.5(16) . .
C81 C80 C79 120.0(15) . .
C80 C81 C76 125.5(14) . .
C80 C81 C86 120.8(14) . .
C76 C81 C86 113.6(16) . .
C83 C82 C78 122.9(16) . .
C82 C83 C84 117.4(17) . .
C85 C84 C83 122.3(19) . .
C84 C85 C79 120.2(16) . .
N3 C86 C87 118.5(16) . .
N3 C86 C81 113.7(13) . .
C87 C86 C81 127.7(18) . .
C88 C87 C86 120.6(19) . .
C89 C88 C87 119.9(17) . .
C88 C89 C90 121.4(17) . .
N3 C90 C89 116.2(17) . .
N3 C90 C91 113.7(14) . .
C89 C90 C91 130.0(17) . .
C96 C91 C92 124.1(17) . .
C96 C91 C90 121.2(15) . .
C92 C91 C90 114.4(15) . .
C93 C92 C91 112.6(15) . .
C93 C92 Pt3 135.0(11) . .
C91 C92 Pt3 112.4(13) . .
C92 C93 C94 128.0(15) . .
C97 C94 C95 121.6(17) . .
C97 C94 C93 123.3(15) . .
C95 C94 C93 115.1(17) . .
C94 C95 C96 119.2(16) . .
C94 C95 C100 115.3(19) . .
C96 C95 C100 125.5(18) . .
C91 C96 C95 120.9(16) . .
C98 C97 C94 119.3(17) . .
C97 C98 C99 122(2) . .
C100 C99 C98 119(2) . .
C99 C100 C95 123.1(19) . .
C102 C101 C106 115.6(14) . .
C102 C101 Pt4 133.9(10) . .
C106 C101 Pt4 109.9(12) . .
C101 C102 C103 123.5(14) . .
C104 C103 C107 117.6(14) . .
C104 C103 C102 120.4(15) . .
C107 C103 C102 122.1(14) . .
C105 C104 C110 123.6(14) . .
C105 C104 C103 117.3(14) . .
C110 C104 C103 119.1(16) . .
C104 C105 C106 121.9(14) . .
C105 C106 C101 121.2(16) . .
C105 C106 C111 122.1(13) . .
C101 C106 C111 116.4(13) . .
C108 C107 C103 120.4(14) . .
C107 C108 C109 121.7(18) . .
C110 C109 C108 119.9(16) . .
C109 C110 C104 121.3(15) . .
N4 C111 C112 118.6(16) . .
N4 C111 C106 114.9(13) . .
C112 C111 C106 126.4(14) . .
C111 C112 C113 119.3(15) . .
C114 C113 C112 120.0(15) . .
C115 C114 C113 117.5(17) . .
N4 C115 C114 119.7(15) . .
N4 C115 C116 114.9(14) . .
C114 C115 C116 125.4(17) . .
C121 C116 C117 121.9(14) . .
C121 C116 C115 124.3(16) . .
C117 C116 C115 113.6(15) . .
C118 C117 C116 114.6(15) . .
C118 C117 Pt4 132.5(13) . .
C116 C117 Pt4 112.2(10) . .
C119 C118 C117 122.1(16) . .
C118 C119 C122 117.4(18) . .
C118 C119 C120 120.7(15) . .
C122 C119 C120 121.6(18) . .
C121 C120 C125 121(2) . .
C121 C120 C119 119.0(17) . .
C125 C120 C119 119.7(17) . .
C120 C121 C116 121.4(18) . .
C123 C122 C119 119(2) . .
C122 C123 C124 124(2) . .
C125 C124 C123 119(2) . .
C120 C125 C124 117(2) . .
P3 C126 P4 121.4(8) . .
C128 C127 C132 115.2(16) . .
C128 C127 P3 130.0(15) . .
C132 C127 P3 114.8(14) . .
C129 C128 C127 121(2) . .
C130 C129 C128 124(2) . .
C129 C130 C131 118.8(19) . .
C130 C131 C132 121(2) . .
C131 C132 C127 120.5(19) . .
C138 C133 C134 117.4(14) . .
C138 C133 P3 123.0(11) . .
C134 C133 P3 119.2(14) . .
C135 C134 C133 122.0(17) . .
C134 C135 C136 118.7(16) . .
C137 C136 C135 121.8(17) . .
C136 C137 C138 118.4(18) . .
C137 C138 C133 121.7(15) . .
C144 C139 C140 118.5(19) . .
C144 C139 P4 125.1(14) . .
C140 C139 P4 116.4(16) . .
C141 C140 C139 122(2) . .
C142 C141 C140 121(3) . .
C141 C142 C143 121(3) . .
C142 C143 C144 117(2) . .
C139 C144 C143 121(2) . .
C150 C145 C146 117.2(14) . .
C150 C145 P4 117.8(11) . .
C146 C145 P4 124.9(14) . .
C147 C146 C145 122.2(18) . .
C148 C147 C146 119.4(18) . .
C147 C148 C149 122.1(16) . .
C148 C149 C150 115.1(19) . .
C145 C150 C149 123.8(17) . .
C151 O1 C154 98(2) . .
O1 C151 C152 109(2) . .
C151 C152 C153 107(2) . .
C154 C153 C152 103(3) . .
C153 C154 O1 123(3) . .
C158 O2 C155 92(4) . .
C156 C155 O2 100(4) . .
C155 C156 C157 111(4) . .
C158 C157 C156 104(4) . .
C157 C158 O2 107(5) . .
C159 O3 C162 99(2) . .
O3 C159 C160 106(2) . .
C161 C160 C159 105(2) . .
C162 C161 C160 102(3) . .
C161 C162 O3 112(3) . .
C163 O4 C166 98(2) . .
O4 C163 C164 109(2) . .
C163 C164 C165 106(2) . .
C166 C165 C164 102(3) . .
C165 C166 O4 119(3) . .
C167 O5 C170 96(2) . .
O5 C167 C168 109(2) . .
C167 C168 C169 102(2) . .
C167 C168 C170 72.8(18) . .
C169 C168 C170 35.2(14) . .
C170 C169 C168 99(3) . .
C169 C170 O5 112(3) . .
C169 C170 C168 45.9(19) . .
O5 C170 C168 80.1(18) . .
C171 O6 C174 98(2) . .
O6 C171 C172 109(2) . .
C173 C172 C171 148(10) 2_666 .
C173 C172 C173 52(10) 2_666 .
C171 C172 C173 103(3) . .
C173 C172 C174 28(7) 2_666 2_666
C171 C172 C174 152(8) . 2_666
C173 C172 C174 79(6) . 2_666
C173 C172 C174 86(10) 2_666 .
C171 C172 C174 74.1(18) . .
C173 C172 C174 34.8(14) . .
C174 C172 C174 114(6) 2_666 .
C172 C173 C173 90(10) 2_666 2_666
C172 C173 C174 131(10) 2_666 .
C173 C173 C174 136(8) 2_666 .
C172 C173 C172 128(10) 2_666 .
C173 C173 C172 38(5) 2_666 .
C174 C173 C172 99(3) . .
C173 C174 O6 117(4) . .
C173 C174 C172 21(6) . 2_666
O6 C174 C172 135(7) . 2_666
C173 C174 C172 45.7(19) . .
O6 C174 C172 79.7(18) . .
C172 C174 C172 66(6) 2_666 .
C175 O7 O9 172(7) . .
C175 O7 C178 94(3) . .
O9 O7 C178 80(8) . .
O7 C175 C176 104(3) . .
C177 C176 C175 104(2) . .
C178 C177 C176 102(3) . .
C177 C178 O7 115(4) . .
C177 C178 C183 132(9) . .
O7 C178 C183 92(7) . .
C177 C178 O9 144(8) . .
O7 C178 O9 50(5) . .
C183 C178 O9 43(3) . .
C181 O8 C179 90(6) 2_776 .
C181 O8 C182 150(5) 2_776 .
C179 O8 C182 94(2) . .
C181 O8 C180 59(3) 2_776 2_776
C179 O8 C180 140(7) . 2_776
C182 O8 C180 102(4) . 2_776
C181 O8 C182 43(3) 2_776 2_776
C179 O8 C182 65(5) . 2_776
C182 O8 C182 113(4) . 2_776
C180 O8 C182 75(4) 2_776 2_776
C181 O8 O8 91(5) 2_776 2_776
C179 O8 O8 70(4) . 2_776
C182 O8 O8 63(3) . 2_776
C180 O8 O8 86(4) 2_776 2_776
C182 O8 O8 51(3) 2_776 2_776
C181 O8 C179 91(4) 2_776 2_776
C179 O8 C179 114(4) . 2_776
C182 O8 C179 60(4) . 2_776
C180 O8 C179 50(3) 2_776 2_776
C182 O8 C179 72(3) 2_776 2_776
O8 O8 C179 44(2) 2_776 2_776
O8 C179 C180 109(3) . .
O8 C179 C182 68(5) . 2_776
C180 C179 C182 99(6) . 2_776
O8 C179 O8 66(4) . 2_776
C180 C179 O8 56(4) . 2_776
C182 C179 O8 50(3) 2_776 2_776
O8 C179 C181 45(4) . 2_776
C180 C179 C181 130(6) . 2_776
C182 C179 C181 37(2) 2_776 2_776
O8 C179 C181 74(4) 2_776 2_776
C181 C180 C179 104(2) . .
C181 C180 O8 52(4) . 2_776
C179 C180 O8 74(5) . 2_776
C181 C180 C182 34.9(14) . .
C179 C180 C182 72.0(19) . .
O8 C180 C182 55(4) 2_776 .
C182 C181 O8 86(5) . 2_776
C182 C181 C180 100(3) . .
O8 C181 C180 69(5) 2_776 .
C182 C181 C179 61(4) . 2_776
O8 C181 C179 45(3) 2_776 2_776
C180 C181 C179 110(5) . 2_776
C181 C182 O8 114(4) . .
C181 C182 C179 82(5) . 2_776
O8 C182 C179 70(4) . 2_776
C181 C182 O8 51(4) . 2_776
O8 C182 O8 67(4) . 2_776
C179 C182 O8 47(2) 2_776 2_776
C181 C182 C180 45.4(19) . .
O8 C182 C180 79.8(19) . .
C179 C182 C180 96(5) 2_776 .
O8 C182 C180 49(4) 2_776 .
C183 O9 O7 115(9) . .
C183 O9 C186 98(3) . .
O7 O9 C186 147(9) . .
C183 O9 C178 64(6) . .
O7 O9 C178 50(3) . .
C186 O9 C178 163(6) . .
O9 C183 C184 109(3) . .
O9 C183 C178 73(7) . .
C184 C183 C178 166(10) . .
C185 C184 C183 105(2) . .
C186 C185 C184 104(3) . .
C185 C186 O9 119(4) . .

loop_
_geom_bond_atom_site_label_1
_geom_bond_atom_site_label_2
_geom_bond_distance
_geom_bond_site_symmetry_2
Pt1 C1 2.050(17) .
Pt1 C17 2.076(16) .
Pt1 N1 2.077(13) .
Pt1 P1 2.215(4) .
Pt2 N2 2.046(13) .
Pt2 C26 2.046(17) .
Pt2 C42 2.116(17) .
Pt2 P2 2.226(4) .
Pt3 N3 2.017(11) .
Pt3 C92 2.023(18) .
Pt3 C76 2.046(16) .
Pt3 P3 2.227(4) .
Pt4 N4 2.010(11) .
Pt4 C117 2.065(15) .
Pt4 C101 2.116(16) .
Pt4 P4 2.229(4) .
P1 C58 1.843(17) .
P1 C51 1.855(14) .
P1 C52 1.862(15) .
P2 C64 1.824(17) .
P2 C70 1.829(16) .
P2 C51 1.876(13) .
P3 C133 1.813(15) .
P3 C126 1.842(15) .
P3 C127 1.867(16) .
P4 C145 1.821(15) .
P4 C139 1.836(18) .
P4 C126 1.842(14) .
N1 C11 1.33(2) .
N1 C15 1.39(2) .
N2 C36 1.35(2) .
N2 C40 1.378(18) .
N3 C90 1.335(19) .
N3 C86 1.355(19) .
N4 C115 1.340(19) .
N4 C111 1.352(17) .
C1 C2 1.38(2) .
C1 C6 1.53(2) .
C2 C3 1.42(2) .
C3 C7 1.42(2) .
C3 C4 1.45(2) .
C4 C5 1.37(2) .
C4 C10 1.46(3) .
C5 C6 1.40(2) .
C6 C11 1.44(2) .
C7 C8 1.41(3) .
C8 C9 1.34(3) .
C9 C10 1.29(3) .
C11 C12 1.41(2) .
C12 C13 1.32(3) .
C13 C14 1.39(3) .
C14 C15 1.51(3) .
C15 C16 1.47(2) .
C16 C21 1.41(2) .
C16 C17 1.47(2) .
C17 C18 1.38(2) .
C18 C19 1.45(2) .
C19 C20 1.40(2) .
C19 C22 1.40(2) .
C20 C21 1.34(2) .
C20 C25 1.46(3) .
C22 C23 1.42(3) .
C23 C24 1.34(3) .
C24 C25 1.30(3) .
C26 C27 1.40(2) .
C26 C31 1.46(2) .
C27 C28 1.40(2) .
C28 C29 1.40(2) .
C28 C32 1.49(2) .
C29 C30 1.44(2) .
C29 C35 1.44(2) .
C30 C31 1.36(2) .
C31 C36 1.45(2) .
C32 C33 1.38(3) .
C33 C34 1.36(3) .
C34 C35 1.39(3) .
C36 C37 1.37(2) .
C37 C38 1.36(2) .
C38 C39 1.35(2) .
C39 C40 1.44(2) .
C40 C41 1.46(2) .
C41 C46 1.39(2) .
C41 C42 1.42(2) .
C42 C43 1.37(2) .
C43 C44 1.46(2) .
C44 C47 1.38(2) .
C44 C45 1.47(2) .
C45 C46 1.41(2) .
C45 C50 1.43(2) .
C47 C48 1.31(2) .
C48 C49 1.35(3) .
C49 C50 1.33(3) .
C52 C53 1.38(2) .
C52 C57 1.38(2) .
C53 C54 1.45(2) .
C54 C55 1.34(3) .
C55 C56 1.37(3) .
C56 C57 1.36(2) .
C58 C59 1.37(2) .
C58 C63 1.38(2) .
C59 C60 1.37(3) .
C60 C61 1.33(3) .
C61 C62 1.34(3) .
C62 C63 1.37(3) .
C64 C65 1.38(2) .
C64 C69 1.43(2) .
C65 C66 1.45(3) .
C66 C67 1.33(3) .
C67 C68 1.33(3) .
C68 C69 1.39(3) .
C70 C71 1.37(2) .
C70 C75 1.38(2) .
C71 C72 1.43(2) .
C72 C73 1.38(3) .
C73 C74 1.38(3) .
C74 C75 1.40(2) .
C76 C77 1.376(19) .
C76 C81 1.469(19) .
C77 C78 1.40(2) .
C78 C79 1.41(2) .
C78 C82 1.41(2) .
C79 C80 1.40(2) .
C79 C85 1.40(2) .
C80 C81 1.36(2) .
C81 C86 1.48(2) .
C82 C83 1.35(2) .
C83 C84 1.42(2) .
C84 C85 1.34(2) .
C86 C87 1.41(2) .
C87 C88 1.36(2) .
C88 C89 1.32(2) .
C89 C90 1.47(2) .
C90 C91 1.47(2) .
C91 C96 1.34(2) .
C91 C92 1.455(19) .
C92 C93 1.35(2) .
C93 C94 1.45(2) .
C94 C97 1.41(2) .
C94 C95 1.41(2) .
C95 C96 1.44(2) .
C95 C100 1.46(2) .
C97 C98 1.39(2) .
C98 C99 1.39(3) .
C99 C100 1.37(3) .
C101 C102 1.34(2) .
C101 C106 1.443(18) .
C102 C103 1.41(2) .
C103 C104 1.394(19) .
C103 C107 1.41(2) .
C104 C105 1.37(2) .
C104 C110 1.38(2) .
C105 C106 1.379(19) .
C106 C111 1.46(2) .
C107 C108 1.33(2) .
C108 C109 1.35(2) .
C109 C110 1.33(2) .
C111 C112 1.36(2) .
C112 C113 1.43(2) .
C113 C114 1.41(2) .
C114 C115 1.39(2) .
C115 C116 1.50(2) .
C116 C121 1.38(2) .
C116 C117 1.45(2) .
C117 C118 1.404(19) .
C118 C119 1.39(2) .
C119 C122 1.40(2) .
C119 C120 1.40(2) .
C120 C121 1.36(2) .
C120 C125 1.39(2) .
C122 C123 1.24(3) .
C123 C124 1.44(3) .
C124 C125 1.42(3) .
C127 C128 1.37(2) .
C127 C132 1.41(2) .
C128 C129 1.34(2) .
C129 C130 1.30(2) .
C130 C131 1.33(2) .
C131 C132 1.36(2) .
C133 C138 1.40(2) .
C133 C134 1.418(19) .
C134 C135 1.37(2) .
C135 C136 1.40(2) .
C136 C137 1.39(2) .
C137 C138 1.40(2) .
C139 C144 1.33(2) .
C139 C140 1.36(2) .
C140 C141 1.34(3) .
C141 C142 1.31(4) .
C142 C143 1.38(3) .
C143 C144 1.43(2) .
C145 C150 1.35(2) .
C145 C146 1.371(19) .
C146 C147 1.36(2) .
C147 C148 1.35(3) .
C148 C149 1.39(3) .
C149 C150 1.41(2) .
O1 C151 1.38(2) .
O1 C154 1.48(3) .
C151 C152 1.45(2) .
C152 C153 1.46(2) .
C153 C154 1.17(3) .
O2 C158 1.46(5) .
O2 C155 1.62(5) .
C155 C156 1.37(4) .
C156 C157 1.39(5) .
C157 C158 1.28(5) .
O3 C159 1.36(3) .
O3 C162 1.49(3) .
C159 C160 1.47(3) .
C160 C161 1.47(3) .
C161 C162 1.18(3) .
O4 C163 1.37(3) .
O4 C166 1.50(3) .
C163 C164 1.46(3) .
C164 C165 1.47(3) .
C165 C166 1.18(3) .
O5 C167 1.37(3) .
O5 C170 1.50(3) .
C167 C168 1.47(3) .
C168 C169 1.48(3) .
C168 C170 2.03(4) .
C169 C170 1.19(3) .
O6 C171 1.36(3) .
O6 C174 1.50(3) .
C171 C172 1.46(3) .
C172 C173 0.90(11) 2_666
C172 C173 1.47(3) .
C172 C174 1.90(9) 2_666
C172 C174 2.03(4) .
C173 C172 0.90(11) 2_666
C173 C173 1.16(18) 2_666
C173 C174 1.18(3) .
C174 C172 1.90(9) 2_666
O7 C175 1.37(3) .
O7 O9 1.49(9) .
O7 C178 1.50(3) .
C175 C176 1.48(3) .
C176 C177 1.47(3) .
C177 C178 1.17(3) .
C178 C183 1.82(12) .
C178 O9 1.93(14) .
O8 C181 1.36(9) 2_776
O8 C179 1.36(3) .
O8 C182 1.50(3) .
O8 C180 1.59(10) 2_776
O8 C182 1.73(10) 2_776
O8 O8 1.79(10) 2_776
O8 C179 1.84(10) 2_776
C179 C180 1.47(3) .
C179 C182 1.69(10) 2_776
C179 O8 1.84(10) 2_776
C179 C181 1.92(10) 2_776
C180 C181 1.47(3) .
C180 O8 1.59(10) 2_776
C180 C182 2.03(4) .
C181 C182 1.18(3) .
C181 O8 1.36(8) 2_776
C181 C179 1.92(10) 2_776
C182 C179 1.69(10) 2_776
C182 O8 1.73(10) 2_776
O9 C183 1.36(3) .
O9 C186 1.49(3) .
C183 C184 1.47(3) .
C184 C185 1.46(3) .
C185 C186 1.17(3) .
